data_1505280
loop_
_publ_author_name
'Li, Hao'
'Wang, Jian'
'Xie, Hexin'
'Zu, Liansuo'
'Jiang, Wei'
'Duesler, Eileen N.'
'Wang, Wei'

_publ_section_title
;
 Chiral Diphenylprolinol TES ether promoted conjugate
 addition-aldol-dehydration reactions between alpha,beta-unsaturated
 aldehydes and 2-N-protected amino benzaldehydes.
;
_journal_issue 6
_journal_name_full 'Organic letters'
_journal_page_first 965
_journal_page_last 968
_journal_paper_doi 10.1021/ol062877u
_journal_volume 9
_journal_year 2007
_chemical_absolute_configuration ad
_chemical_formula_sum 'C18 H17 N O3 S'
_chemical_formula_weight 327.39
_chemical_name_systematic
;

 ?

;
_space_group_IT_number 4
_symmetry_cell_setting monoclinic
_symmetry_space_group_name_Hall 'P 2yb'
_symmetry_space_group_name_H-M 'P 1 21 1'
_atom_sites_solution_hydrogens geom
_atom_sites_solution_primary direct
_atom_sites_solution_secondary difmap
_audit_creation_method SHELXL-97
_cell_angle_alpha 90.00
_cell_angle_beta 106.7250(10)
_cell_angle_gamma 90.00
_cell_formula_units_Z 2
_cell_length_a 7.6885(2)
_cell_length_b 13.6801(3)
_cell_length_c 8.0672(2)
_cell_measurement_reflns_used 9527
_cell_measurement_temperature 223(2)
_cell_measurement_theta_max 33.13
_cell_measurement_theta_min 2.64
_cell_volume 812.61(3)
_computing_cell_refinement 'Bruker SMART'
_computing_data_collection 'Bruker SMART'
_computing_data_reduction 'Bruker SAINT'
_computing_molecular_graphics 'Bruker SHELXTL'
_computing_publication_material 'Bruker SHELXTL'
_computing_structure_refinement 'SHELXL-97 (Sheldrick, 1997)'
_computing_structure_solution 'SHELXS-97 (Sheldrick, 1990)'
_diffrn_ambient_temperature 223(2)
_diffrn_measured_fraction_theta_full 0.995
_diffrn_measured_fraction_theta_max 0.995
_diffrn_measurement_device_type 'CCD area detector'
_diffrn_measurement_method 'phi and omega scans'
_diffrn_radiation_monochromator graphite
_diffrn_radiation_source 'fine-focus sealed tube'
_diffrn_radiation_type MoK\a
_diffrn_radiation_wavelength 0.71073
_diffrn_reflns_av_R_equivalents 0.0232
_diffrn_reflns_av_sigmaI/netI 0.0280
_diffrn_reflns_limit_h_max 11
_diffrn_reflns_limit_h_min -11
_diffrn_reflns_limit_k_max 21
_diffrn_reflns_limit_k_min -21
_diffrn_reflns_limit_l_max 12
_diffrn_reflns_limit_l_min -12
_diffrn_reflns_number 15740
_diffrn_reflns_theta_full 33.22
_diffrn_reflns_theta_max 33.22
_diffrn_reflns_theta_min 3.03
_diffrn_standards_decay_% 0.0
_exptl_absorpt_coefficient_mu 0.213
_exptl_absorpt_correction_T_max 0.97
_exptl_absorpt_correction_T_min 0.91
_exptl_absorpt_correction_type multi-scan
_exptl_absorpt_process_details SADABS
_exptl_crystal_colour 'pale yellow'
_exptl_crystal_density_diffrn 1.338
_exptl_crystal_density_method 'not measured'
_exptl_crystal_description 'rectangular block'
_exptl_crystal_F_000 344
_exptl_crystal_size_max 0.41
_exptl_crystal_size_mid 0.34
_exptl_crystal_size_min 0.10
_refine_diff_density_max 0.310
_refine_diff_density_min -0.163
_refine_diff_density_rms 0.044
_refine_ls_abs_structure_details 'Flack H D (1983), Acta Cryst. A39, 876-881'
_refine_ls_abs_structure_Flack 0.09(6)
_refine_ls_extinction_method none
_refine_ls_goodness_of_fit_ref 1.056
_refine_ls_hydrogen_treatment noref
_refine_ls_matrix_type full
_refine_ls_number_parameters 210
_refine_ls_number_reflns 6053
_refine_ls_number_restraints 1
_refine_ls_restrained_S_all 1.056
_refine_ls_R_factor_all 0.0548
_refine_ls_R_factor_gt 0.0387
_refine_ls_shift/su_max 0.001
_refine_ls_shift/su_mean 0.000
_refine_ls_structure_factor_coef Fsqd
_refine_ls_weighting_details 'calc w=1/[\s^2^(Fo^2^)+(0.0559P)^2^+0.0579P] where P=(Fo^2^+2Fc^2^)/3'
_refine_ls_weighting_scheme calc
_refine_ls_wR_factor_gt 0.0953
_refine_ls_wR_factor_ref 0.1074
_reflns_number_gt 4894
_reflns_number_total 6053
_reflns_threshold_expression >2sigma(I)
_cod_data_source_file ol062877usi20061128_034534.cif
_cod_data_source_block ww672m
_cod_depositor_comments
;
The following automatic conversions were performed:

'_symmetry_cell_setting' value 'Monoclinic' changed to 'monoclinic'
according to /home/saulius/struct/CIF-dictionaries/cif_core.dic
dictionary named 'cif_core.dic' version 2.4.1 from 2010-06-29.

Automatic conversion script
Id: cif_fix_values 1715 2011-07-08 13:25:40Z adriana 
;
_cod_original_sg_symbol_H-M P2(1)
_cod_database_code 1505280

loop_
_symmetry_equiv_pos_as_xyz
'x, y, z'
'-x, y+1/2, -z'

loop_
_atom_site_label
_atom_site_type_symbol
_atom_site_fract_x
_atom_site_fract_y
_atom_site_fract_z
_atom_site_U_iso_or_equiv
_atom_site_adp_type
_atom_site_occupancy
_atom_site_symmetry_multiplicity
_atom_site_calc_flag
_atom_site_refinement_flags
S S 0.50349(5) 0.52153(4) 0.49807(4) 0.04180(9) Uani 1 1 d .
O1 O 0.38140(18) 0.58775(10) 0.38370(14) 0.0539(3) Uani 1 1 d .
O2 O 0.64552(18) 0.47685(13) 0.44317(15) 0.0626(4) Uani 1 1 d .
O3 O 0.1529(2) 0.70935(13) 0.7961(3) 0.0817(5) Uani 1 1 d .
N N 0.60256(17) 0.58370(10) 0.67695(15) 0.0406(3) Uani 1 1 d .
C1 C 0.72837(17) 0.52867(12) 0.81118(16) 0.0385(3) Uani 1 1 d .
C2 C 0.8916(2) 0.49656(14) 0.7917(2) 0.0510(4) Uani 1 1 d .
H2 H 0.9262 0.5145 0.6932 0.061 Uiso 1 1 calc R
C3 C 1.0042(2) 0.43795(16) 0.9175(2) 0.0550(4) Uani 1 1 d .
H3 H 1.1148 0.4157 0.9036 0.066 Uiso 1 1 calc R
C4 C 0.9550(3) 0.41188(14) 1.0634(2) 0.0524(4) Uani 1 1 d .
H4 H 1.0308 0.3709 1.1471 0.063 Uiso 1 1 calc R
C5 C 0.7947(2) 0.44615(11) 1.08594(19) 0.0448(3) Uani 1 1 d .
H5 H 0.7630 0.4292 1.1864 0.054 Uiso 1 1 calc R
C6 C 0.67920(19) 0.50562(9) 0.96166(16) 0.0366(3) Uani 1 1 d .
C7 C 0.5110(2) 0.54354(10) 0.98130(17) 0.0401(3) Uani 1 1 d .
H7 H 0.4656 0.5189 1.0693 0.048 Uiso 1 1 calc R
C8 C 0.4186(2) 0.61370(11) 0.8753(2) 0.0420(3) Uani 1 1 d .
C9 C 0.4932(2) 0.65619(11) 0.7375(2) 0.0455(3) Uani 1 1 d .
H9 H 0.3903 0.6766 0.6382 0.055 Uiso 1 1 calc R
C10 C 0.2488(3) 0.65192(14) 0.8956(3) 0.0587(4) Uani 1 1 d .
H10 H 0.2118 0.6308 0.9911 0.070 Uiso 1 1 calc R
C11 C 0.6113(3) 0.74606(13) 0.8070(3) 0.0643(5) Uani 1 1 d .
H11A H 0.7079 0.7279 0.9092 0.096 Uiso 1 1 calc R
H11B H 0.5371 0.7966 0.8369 0.096 Uiso 1 1 calc R
H11C H 0.6635 0.7704 0.7190 0.096 Uiso 1 1 calc R
C12 C 0.37554(18) 0.42698(10) 0.55326(15) 0.0336(2) Uani 1 1 d .
C13 C 0.18848(19) 0.43420(10) 0.50384(18) 0.0379(3) Uani 1 1 d .
H13 H 0.1305 0.4904 0.4467 0.045 Uiso 1 1 calc R
C14 C 0.0873(2) 0.35729(12) 0.5398(2) 0.0462(3) Uani 1 1 d .
H14 H -0.0402 0.3609 0.5034 0.055 Uiso 1 1 calc R
C15 C 0.1716(2) 0.27508(13) 0.62863(19) 0.0476(3) Uani 1 1 d .
C16 C 0.3594(2) 0.27068(12) 0.67931(18) 0.0473(3) Uani 1 1 d .
H16 H 0.4178 0.2159 0.7413 0.057 Uiso 1 1 calc R
C17 C 0.4623(2) 0.34491(12) 0.6407(2) 0.0430(3) Uani 1 1 d .
H17 H 0.5896 0.3401 0.6731 0.052 Uiso 1 1 calc R
C18 C 0.0600(3) 0.19202(17) 0.6667(3) 0.0783(7) Uani 1 1 d .
H18A H 0.0877 0.1834 0.7909 0.118 Uiso 1 1 calc R
H18B H 0.0885 0.1324 0.6149 0.118 Uiso 1 1 calc R
H18C H -0.0681 0.2068 0.6187 0.118 Uiso 1 1 calc R

loop_
_atom_site_aniso_label
_atom_site_aniso_U_11
_atom_site_aniso_U_22
_atom_site_aniso_U_33
_atom_site_aniso_U_23
_atom_site_aniso_U_13
_atom_site_aniso_U_12
S 0.04418(16) 0.0590(2) 0.02213(12) 0.00218(12) 0.00941(10) -0.00765(15)
O1 0.0616(7) 0.0633(7) 0.0289(5) 0.0140(5) 0.0004(5) -0.0126(5)
O2 0.0539(7) 0.1060(11) 0.0344(5) -0.0072(6) 0.0233(5) -0.0047(7)
O3 0.0701(9) 0.0688(9) 0.0976(12) -0.0027(9) 0.0104(9) 0.0222(8)
N 0.0431(6) 0.0472(6) 0.0278(5) 0.0035(5) 0.0043(4) -0.0103(5)
C1 0.0387(6) 0.0473(7) 0.0270(5) 0.0018(6) 0.0055(4) -0.0103(6)
C2 0.0412(7) 0.0764(12) 0.0354(7) 0.0030(7) 0.0109(6) -0.0082(7)
C3 0.0409(7) 0.0765(12) 0.0449(9) -0.0043(8) 0.0081(6) 0.0017(7)
C4 0.0568(9) 0.0575(10) 0.0372(7) 0.0009(7) 0.0045(7) 0.0083(7)
C5 0.0593(9) 0.0451(8) 0.0285(6) 0.0024(5) 0.0104(6) 0.0017(6)
C6 0.0467(6) 0.0369(6) 0.0258(5) -0.0019(4) 0.0097(5) -0.0058(5)
C7 0.0510(8) 0.0409(7) 0.0298(6) -0.0044(5) 0.0138(6) -0.0041(5)
C8 0.0489(7) 0.0377(6) 0.0372(7) -0.0075(5) 0.0090(6) -0.0029(5)
C9 0.0543(8) 0.0384(7) 0.0355(7) 0.0025(5) 0.0000(6) -0.0048(6)
C10 0.0610(10) 0.0505(9) 0.0627(11) -0.0135(8) 0.0149(9) 0.0050(8)
C11 0.0863(13) 0.0402(8) 0.0547(10) 0.0063(7) 0.0016(9) -0.0200(8)
C12 0.0395(6) 0.0370(6) 0.0235(5) -0.0042(4) 0.0076(4) 0.0013(5)
C13 0.0403(6) 0.0368(6) 0.0337(6) -0.0001(5) 0.0060(5) 0.0038(5)
C14 0.0410(7) 0.0477(8) 0.0448(8) 0.0019(6) 0.0044(6) -0.0034(6)
C15 0.0630(9) 0.0374(6) 0.0371(6) -0.0013(6) 0.0060(6) -0.0092(7)
C16 0.0645(9) 0.0340(6) 0.0370(6) 0.0002(6) 0.0046(6) 0.0080(7)
C17 0.0433(7) 0.0468(7) 0.0364(7) -0.0026(5) 0.0073(5) 0.0110(6)
C18 0.0892(15) 0.0626(12) 0.0705(14) 0.0144(10) 0.0027(12) -0.0321(11)

loop_
_atom_type_symbol
_atom_type_description
_atom_type_scat_dispersion_real
_atom_type_scat_dispersion_imag
_atom_type_scat_source
C C 0.0033 0.0016 'International Tables Vol C Tables 4.2.6.8 and 6.1.1.4'
H H 0.0000 0.0000 'International Tables Vol C Tables 4.2.6.8 and 6.1.1.4'
N N 0.0061 0.0033 'International Tables Vol C Tables 4.2.6.8 and 6.1.1.4'
O O 0.0106 0.0060 'International Tables Vol C Tables 4.2.6.8 and 6.1.1.4'
S S 0.1246 0.1234 'International Tables Vol C Tables 4.2.6.8 and 6.1.1.4'

loop_
_geom_angle_atom_site_label_1
_geom_angle_atom_site_label_2
_geom_angle_atom_site_label_3
_geom_angle
O2 S O1 119.23(8)
O2 S N 106.76(8)
O1 S N 106.71(8)
O2 S C12 107.28(9)
O1 S C12 108.51(7)
N S C12 107.89(6)
C1 N C9 115.29(11)
C1 N S 115.28(10)
C9 N S 118.09(10)
C2 C1 C6 120.36(13)
C2 C1 N 121.12(12)
C6 C1 N 118.49(12)
C1 C2 C3 119.86(14)
C1 C2 H2 120.1
C3 C2 H2 120.1
C4 C3 C2 120.48(16)
C4 C3 H3 119.8
C2 C3 H3 119.8
C5 C4 C3 119.89(16)
C5 C4 H4 120.1
C3 C4 H4 120.1
C4 C5 C6 120.81(14)
C4 C5 H5 119.6
C6 C5 H5 119.6
C5 C6 C1 118.52(13)
C5 C6 C7 122.43(12)
C1 C6 C7 119.05(12)
C8 C7 C6 120.87(13)
C8 C7 H7 119.6
C6 C7 H7 119.6
C7 C8 C10 120.75(15)
C7 C8 C9 120.05(14)
C10 C8 C9 119.18(15)
N C9 C8 111.12(12)
N C9 C11 109.05(15)
C8 C9 C11 110.48(14)
N C9 H9 108.7
C8 C9 H9 108.7
C11 C9 H9 108.7
O3 C10 C8 123.5(2)
O3 C10 H10 118.2
C8 C10 H10 118.2
C9 C11 H11A 109.5
C9 C11 H11B 109.5
H11A C11 H11B 109.5
C9 C11 H11C 109.5
H11A C11 H11C 109.5
H11B C11 H11C 109.5
C13 C12 C17 120.79(14)
C13 C12 S 119.10(11)
C17 C12 S 120.07(11)
C12 C13 C14 119.03(13)
C12 C13 H13 120.5
C14 C13 H13 120.5
C13 C14 C15 121.00(14)
C13 C14 H14 119.5
C15 C14 H14 119.5
C16 C15 C14 118.65(15)
C16 C15 C18 120.89(17)
C14 C15 C18 120.45(17)
C17 C16 C15 121.29(15)
C17 C16 H16 119.4
C15 C16 H16 119.4
C16 C17 C12 119.18(14)
C16 C17 H17 120.4
C12 C17 H17 120.4
C15 C18 H18A 109.5
C15 C18 H18B 109.5
H18A C18 H18B 109.5
C15 C18 H18C 109.5
H18A C18 H18C 109.5
H18B C18 H18C 109.5

loop_
_geom_bond_atom_site_label_1
_geom_bond_atom_site_label_2
_geom_bond_distance
S O2 1.4285(14)
S O1 1.4334(13)
S N 1.6593(13)
S C12 1.7582(14)
O3 C10 1.210(3)
N C1 1.4394(18)
N C9 1.472(2)
C1 C2 1.381(2)
C1 C6 1.4072(17)
C2 C3 1.384(2)
C2 H2 0.9400
C3 C4 1.382(3)
C3 H3 0.9400
C4 C5 1.379(2)
C4 H4 0.9400
C5 C6 1.3941(19)
C5 H5 0.9400
C6 C7 1.444(2)
C7 C8 1.344(2)
C7 H7 0.9400
C8 C10 1.459(2)
C8 C9 1.507(2)
C9 C11 1.536(2)
C9 H9 0.9900
C10 H10 0.9400
C11 H11A 0.9700
C11 H11B 0.9700
C11 H11C 0.9700
C12 C13 1.3810(19)
C12 C17 1.390(2)
C13 C14 1.388(2)
C13 H13 0.9400
C14 C15 1.390(2)
C14 H14 0.9400
C15 C16 1.384(2)
C15 C18 1.508(2)
C16 C17 1.377(2)
C16 H16 0.9400
C17 H17 0.9400
C18 H18A 0.9700
C18 H18B 0.9700
C18 H18C 0.9700

loop_
_cod_related_entry_id
_cod_related_entry_code
_cod_related_entry_database
1 21199609 ChemSpider
